data_1526991
loop_
_publ_author_name
'Yamane, H.'
'Waseda, Y.'
'Okabe, T.H.'
'Ishiyama, O.'
'Shimada, M.'

_publ_section_title
;
 Ternary nitrides prepared in the (Li3 N)-(Mg3 N2) system at 900 - 1000 K
;
_journal_name_full 'Journal of Alloys Compd.'
_journal_page_first 124
_journal_page_last 130
_journal_volume 319
_journal_year 2001
_chemical_formula_sum 'Li0.51 Mg2.49 N1.83'
_chemical_name_systematic '(Li0.51 Mg2.49) N1.83'
_space_group_IT_number 199
_symmetry_space_group_name_Hall 'I 2b 2c 3'
_symmetry_space_group_name_H-M 'I 21 3'
_cell_angle_alpha 90
_cell_angle_beta 90
_cell_angle_gamma 90
_cell_formula_units_Z 16
_cell_length_a 9.9767
_cell_length_b 9.9767
_cell_length_c 9.9767
_cell_volume 993.026
_citation_journal_id_ASTM JALCEU
_cod_data_source_file Yamane_JALCEU_2001_1234.cif
_cod_data_source_block Li0.51Mg2.49N1.83
_cod_original_cell_volume 993.0262
_cod_database_code 1526991

loop_
_symmetry_equiv_pos_as_xyz
x,y,z
-x,-y+1/2,z
x,-y,-z+1/2
-x,y+1/2,-z+1/2
z,x,y
-z,-x+1/2,y
z,-x,-y+1/2
-z,x+1/2,-y+1/2
y,z,x
y,-z,-x+1/2
-y,z+1/2,-x+1/2
-y+1/2,-z,x+1/2
x+1/2,y+1/2,z+1/2
-x+1/2,-y+1,z+1/2
x+1/2,-y+1/2,-z+1
-x+1/2,y+1,-z+1
z+1/2,x+1/2,y+1/2
-z+1/2,-x+1,y+1/2
z+1/2,-x+1/2,-y+1
-z+1/2,x+1,-y+1
y+1/2,z+1/2,x+1/2
y+1/2,-z+1/2,-x+1
-y+1/2,z+1,-x+1
-y+1,-z+1/2,x+1

loop_
_atom_site_label
_atom_site_type_symbol
_atom_site_fract_x
_atom_site_fract_y
_atom_site_fract_z
_atom_site_occupancy
_atom_site_U_iso_or_equiv
N3 N-3 0.256 0.256 0.256 0.9 0.0
N1 N-3 0.971 0 0.25 0.9 0.0
N2 N-3 0.026 0 0.75 0.94 0.0
Mg1 Mg+2 0.6192 0.6151 0.847 0.96 0.0
Mg2 Mg+2 0.379 0.39875 0.1505 0.7 0.0
Li2 Li+1 0.379 0.39875 0.1505 0.3 0.0
Li1 Li+1 0.6192 0.6151 0.847 0.04 0.0
